data_4312220
loop_
_publ_author_name
'Richard D. Adams'
'Shaobin Miao'

_publ_section_title
;
 Metal Carbonyl Derivatives of Sulfur-Containing Quinones and
 Hydroquinones: Synthesis, Structures, and Electrochemical Properties
;
_journal_name_full 'Inorganic Chemistry'
_journal_page_first 8414
_journal_page_last 8426
_journal_paper_doi 10.1021/ic048880w
_journal_volume 43
_journal_year 2004
_chemical_formula_sum 'C20 H19 Mn Mo O8 S2'
_chemical_formula_weight 602.35
_chemical_name_systematic
; 
 ? 
;
_space_group_IT_number 14
_symmetry_cell_setting monoclinic
_symmetry_space_group_name_Hall '-P 2ybc'
_symmetry_space_group_name_H-M 'P 1 21/c 1'
_atom_sites_solution_hydrogens geom
_atom_sites_solution_primary direct
_atom_sites_solution_secondary difmap
_audit_creation_method SHELXL-97
_cell_angle_alpha 90.00
_cell_angle_beta 97.4970(10)
_cell_angle_gamma 90.00
_cell_formula_units_Z 4
_cell_length_a 8.7934(4)
_cell_length_b 21.9625(9)
_cell_length_c 12.7233(6)
_cell_measurement_reflns_used 9253
_cell_measurement_temperature 296(2)
_cell_measurement_theta_max 28.23
_cell_measurement_theta_min 2.34
_cell_volume 2436.18(19)
_computing_cell_refinement 'SAINT+ NT V6.02a (Bruker, 1998)'
_computing_data_collection 'SMART NT V5.619 (Bruker, 2000)'
_computing_data_reduction 'SAINT+ NT V6.02a'
_computing_molecular_graphics 'SHELXTL V5.1 (Sheldrick, 1997)'
_computing_publication_material 'SHELXTL V5.1'
_computing_structure_refinement 'SHELXL-97 (Sheldrick, 1997)'
_computing_structure_solution 'SHELXS-97 (Sheldrick, 1990)'
_diffrn_ambient_temperature 296(2)
_diffrn_measured_fraction_theta_full 0.997
_diffrn_measured_fraction_theta_max 0.997
_diffrn_measurement_device_type 'Bruker SMART APEX CCD diffractometer'
_diffrn_measurement_method 'omega scans'
_diffrn_radiation_monochromator graphite
_diffrn_radiation_source 'fine-focus sealed tube'
_diffrn_radiation_type MoK\a
_diffrn_radiation_wavelength 0.71073
_diffrn_reflns_av_R_equivalents 0.0185
_diffrn_reflns_av_sigmaI/netI 0.0203
_diffrn_reflns_limit_h_max 11
_diffrn_reflns_limit_h_min -10
_diffrn_reflns_limit_k_max 27
_diffrn_reflns_limit_k_min -29
_diffrn_reflns_limit_l_max 12
_diffrn_reflns_limit_l_min -16
_diffrn_reflns_number 18524
_diffrn_reflns_theta_full 28.31
_diffrn_reflns_theta_max 28.31
_diffrn_reflns_theta_min 1.86
_diffrn_standards_decay_% <1%
_exptl_absorpt_coefficient_mu 1.246
_exptl_absorpt_correction_T_max 1.000
_exptl_absorpt_correction_T_min 0.817
_exptl_absorpt_correction_type multi-scan
_exptl_absorpt_process_details '(SADABS, Bruker, 1997)'
_exptl_crystal_colour orange
_exptl_crystal_density_diffrn 1.642
_exptl_crystal_density_meas 0
_exptl_crystal_density_method 'not measured'
_exptl_crystal_description block
_exptl_crystal_F_000 1208
_exptl_crystal_size_max 0.60
_exptl_crystal_size_mid 0.20
_exptl_crystal_size_min 0.20
_refine_diff_density_max 0.605
_refine_diff_density_min -0.570
_refine_diff_density_rms 0.056
_refine_ls_extinction_method none
_refine_ls_goodness_of_fit_ref 1.025
_refine_ls_hydrogen_treatment mixed
_refine_ls_matrix_type full
_refine_ls_number_parameters 327
_refine_ls_number_reflns 6049
_refine_ls_number_restraints 0
_refine_ls_restrained_S_all 1.025
_refine_ls_R_factor_all 0.0314
_refine_ls_R_factor_gt 0.0267
_refine_ls_shift/su_max 0.001
_refine_ls_shift/su_mean 0.000
_refine_ls_structure_factor_coef Fsqd
_refine_ls_weighting_details 'calc w=1/[\s^2^(Fo^2^)+(0.0283P)^2^+1.1244P] where P=(Fo^2^+2Fc^2^)/3'
_refine_ls_weighting_scheme calc
_refine_ls_wR_factor_gt 0.0637
_refine_ls_wR_factor_ref 0.0664
_reflns_number_gt 5353
_reflns_number_total 6049
_reflns_threshold_expression >2sigma(I)
_cod_data_source_file ic048880wsi20040816_124320.cif
_cod_data_source_block miaoii1s
_cod_depositor_comments
;
The following automatic conversions were performed:
'_symmetry_cell_setting' value 'Monoclinic' changed to 'monoclinic'
according to '/home/saulius/struct/CIF-dictionaries/cif_core.dic'
dictionary named 'cif_core.dic' version 2.4.1 from 2010-06-29.

Automatic conversion script
Id: cif_fix_enum 1527 2010-12-29 10:47:43Z saulius 
;
_cod_database_code 4312220

loop_
_symmetry_equiv_pos_as_xyz
'x, y, z'
'-x, y+1/2, -z+1/2'
'-x, -y, -z'
'x, -y-1/2, z-1/2'

loop_
_atom_site_label
_atom_site_type_symbol
_atom_site_fract_x
_atom_site_fract_y
_atom_site_fract_z
_atom_site_U_iso_or_equiv
_atom_site_adp_type
_atom_site_occupancy
_atom_site_symmetry_multiplicity
_atom_site_calc_flag
_atom_site_refinement_flags
_atom_site_disorder_assembly
_atom_site_disorder_group
Mo1 Mo 0.473378(18) 0.318971(9) 0.487960(13) 0.04394(6) Uani 1 1 d . . .
Mn1 Mn 0.23968(3) 0.378022(12) 0.56889(2) 0.03867(7) Uani 1 1 d . . .
S1 S 0.29932(5) 0.27683(2) 0.60846(3) 0.03887(10) Uani 1 1 d . . .
S2 S 0.20855(5) 0.33656(2) 0.39853(3) 0.03995(10) Uani 1 1 d . . .
O10 O 0.3374(2) 0.41984(10) 0.78697(15) 0.0872(6) Uani 1 1 d . . .
O11 O 0.2013(3) 0.50452(8) 0.4937(2) 0.0952(7) Uani 1 1 d . . .
O12 O -0.08088(19) 0.37419(9) 0.60670(16) 0.0745(5) Uani 1 1 d . . .
O20 O 0.63198(18) 0.37759(10) 0.69902(13) 0.0737(5) Uani 1 1 d . . .
O21 O 0.5027(3) 0.44963(11) 0.39151(18) 0.0965(7) Uani 1 1 d . . .
O32 O -0.02542(18) 0.26096(8) 0.24377(11) 0.0531(4) Uani 1 1 d . . .
O35 O 0.1465(2) 0.15749(7) 0.63724(11) 0.0543(4) Uani 1 1 d . . .
C1 C 0.4981(4) 0.23558(16) 0.3781(2) 0.0781(9) Uani 1 1 d . . .
C2 C 0.5663(4) 0.21895(15) 0.4790(3) 0.0773(8) Uani 1 1 d . . .
C3 C 0.6915(3) 0.25818(16) 0.5095(3) 0.0783(9) Uani 1 1 d . . .
C4 C 0.7007(3) 0.2986(2) 0.4262(3) 0.0864(10) Uani 1 1 d . . .
C5 C 0.5810(4) 0.2846(2) 0.3452(2) 0.0848(10) Uani 1 1 d . . .
C10 C 0.3011(2) 0.40370(10) 0.70190(18) 0.0535(5) Uani 1 1 d . . .
C11 C 0.2197(3) 0.45553(10) 0.52243(19) 0.0576(5) Uani 1 1 d . . .
C12 C 0.0441(2) 0.37572(9) 0.59210(16) 0.0466(4) Uani 1 1 d . . .
C20 C 0.5680(2) 0.35799(11) 0.62280(17) 0.0536(5) Uani 1 1 d . . .
C21 C 0.4900(3) 0.40323(13) 0.4299(2) 0.0650(6) Uani 1 1 d . . .
C30 C 0.1661(2) 0.23659(8) 0.51546(13) 0.0361(3) Uani 1 1 d . . .
C31 C 0.12444(19) 0.26422(8) 0.41762(13) 0.0348(3) Uani 1 1 d . . .
C32 C 0.0227(2) 0.23604(9) 0.34047(14) 0.0394(4) Uani 1 1 d . . .
C33 C -0.0376(3) 0.17963(9) 0.36346(16) 0.0483(5) Uani 1 1 d . . .
C34 C 0.0028(3) 0.15268(9) 0.46077(16) 0.0499(5) Uani 1 1 d . . .
C35 C 0.1056(2) 0.18116(8) 0.53826(14) 0.0416(4) Uani 1 1 d . . .
H1 H 0.415(4) 0.2185(14) 0.341(2) 0.090(10) Uiso 1 1 d . . .
H2 H 0.530(3) 0.1885(12) 0.513(2) 0.062(8) Uiso 1 1 d . . .
H3 H 0.752(4) 0.2581(14) 0.567(3) 0.092(10) Uiso 1 1 d . . .
H4 H 0.768(5) 0.3303(16) 0.426(3) 0.113(13) Uiso 1 1 d . . .
H5 H 0.568(4) 0.3034(16) 0.283(3) 0.105(12) Uiso 1 1 d . . .
H32 H 0.027(3) 0.2852(11) 0.2272(19) 0.051(7) Uiso 1 1 d . . .
H33 H -0.106(3) 0.1604(10) 0.3109(18) 0.050(6) Uiso 1 1 d . . .
H34 H -0.042(3) 0.1158(11) 0.4786(18) 0.061(7) Uiso 1 1 d . . .
H35 H 0.119(3) 0.1259(12) 0.640(2) 0.066(9) Uiso 1 1 d . . .
C50 C -0.1673(8) 0.0696(3) 0.7088(6) 0.186(3) Uani 1 1 d . . .
H50A H -0.1312 0.1102 0.7243 0.279 Uiso 1 1 calc R . .
H50B H -0.2422 0.0591 0.7543 0.279 Uiso 1 1 calc R . .
H50C H -0.2130 0.0673 0.6362 0.279 Uiso 1 1 calc R . .
C51 C -0.0409(8) 0.0279(3) 0.7262(5) 0.174(3) Uani 1 1 d . . .
H51A H 0.0050 0.0302 0.7996 0.208 Uiso 1 1 calc R . .
H51B H -0.0780 -0.0133 0.7125 0.208 Uiso 1 1 calc R . .
C52 C 0.1961(8) 0.00183(18) 0.6705(5) 0.176(3) Uani 1 1 d . . .
H52A H 0.1606 -0.0392 0.6534 0.212 Uiso 1 1 calc R . .
H52B H 0.2439 0.0021 0.7437 0.212 Uiso 1 1 calc R . .
C53 C 0.3088(10) 0.0186(4) 0.6023(7) 0.228(4) Uani 1 1 d . . .
H53A H 0.2616 0.0189 0.5299 0.342 Uiso 1 1 calc R . .
H53B H 0.3913 -0.0103 0.6104 0.342 Uiso 1 1 calc R . .
H53C H 0.3481 0.0585 0.6213 0.342 Uiso 1 1 calc R . .
O50 O 0.0712(4) 0.04129(9) 0.65958(18) 0.1064(9) Uani 1 1 d . . .

loop_
_atom_site_aniso_label
_atom_site_aniso_U_11
_atom_site_aniso_U_22
_atom_site_aniso_U_33
_atom_site_aniso_U_23
_atom_site_aniso_U_13
_atom_site_aniso_U_12
Mo1 0.03237(9) 0.06348(12) 0.03532(9) -0.00962(7) 0.00202(6) -0.00384(7)
Mn1 0.03544(14) 0.03949(14) 0.03970(15) -0.00428(11) -0.00028(11) -0.00305(10)
S1 0.0419(2) 0.0443(2) 0.02824(19) -0.00160(17) -0.00354(16) -0.00003(18)
S2 0.0406(2) 0.0447(2) 0.0324(2) 0.00427(17) -0.00328(17) -0.00974(18)
O10 0.0860(13) 0.1066(15) 0.0625(11) -0.0426(11) -0.0141(10) 0.0225(11)
O11 0.1035(16) 0.0494(10) 0.1255(19) 0.0201(11) -0.0119(14) -0.0059(10)
O12 0.0435(9) 0.0867(13) 0.0950(14) 0.0088(10) 0.0150(9) 0.0013(8)
O20 0.0435(8) 0.1155(15) 0.0587(10) -0.0335(10) -0.0061(7) -0.0080(9)
O21 0.0909(15) 0.0980(15) 0.0998(16) 0.0226(13) 0.0088(12) -0.0412(13)
O32 0.0561(9) 0.0648(9) 0.0340(7) 0.0068(7) -0.0105(6) -0.0179(8)
O35 0.0855(12) 0.0395(8) 0.0364(7) 0.0062(6) 0.0027(7) -0.0036(8)
C1 0.0635(16) 0.101(2) 0.0681(17) -0.0420(16) 0.0011(13) 0.0107(15)
C2 0.0788(19) 0.0755(19) 0.0801(19) -0.0184(16) 0.0192(16) 0.0231(16)
C3 0.0527(14) 0.108(2) 0.0712(18) -0.0301(17) -0.0049(13) 0.0294(15)
C4 0.0464(14) 0.134(3) 0.083(2) -0.025(2) 0.0223(14) 0.0044(17)
C5 0.0725(18) 0.135(3) 0.0508(15) -0.0231(17) 0.0213(13) 0.0089(19)
C10 0.0463(11) 0.0562(12) 0.0554(12) -0.0155(10) -0.0029(9) 0.0095(9)
C11 0.0555(13) 0.0508(12) 0.0637(14) -0.0008(10) -0.0035(10) -0.0090(10)
C12 0.0432(10) 0.0467(10) 0.0487(11) -0.0003(8) 0.0016(8) -0.0003(8)
C20 0.0344(9) 0.0759(14) 0.0500(11) -0.0134(10) 0.0038(8) -0.0048(9)
C21 0.0517(13) 0.0830(17) 0.0586(14) 0.0020(13) 0.0014(10) -0.0253(12)
C30 0.0385(9) 0.0391(9) 0.0296(8) -0.0029(7) 0.0008(6) -0.0010(7)
C31 0.0344(8) 0.0384(8) 0.0309(8) -0.0005(7) 0.0014(6) -0.0044(7)
C32 0.0389(9) 0.0472(10) 0.0309(8) -0.0011(7) -0.0008(7) -0.0054(7)
C33 0.0539(12) 0.0497(11) 0.0397(10) -0.0077(8) 0.0001(8) -0.0161(9)
C34 0.0651(13) 0.0407(10) 0.0440(10) -0.0035(8) 0.0076(9) -0.0141(9)
C35 0.0545(11) 0.0376(9) 0.0330(9) -0.0008(7) 0.0069(8) 0.0006(8)
C50 0.221(8) 0.179(6) 0.180(6) -0.032(5) 0.110(6) -0.089(5)
C51 0.193(6) 0.176(5) 0.141(4) 0.079(4) -0.019(4) -0.119(5)
C52 0.233(7) 0.055(2) 0.206(7) 0.005(3) -0.102(6) 0.016(3)
C53 0.250(10) 0.212(8) 0.221(8) -0.012(6) 0.027(7) 0.146(7)
O50 0.174(3) 0.0553(11) 0.0835(15) 0.0148(10) -0.0069(15) -0.0228(14)

loop_
_atom_type_symbol
_atom_type_description
_atom_type_scat_dispersion_real
_atom_type_scat_dispersion_imag
_atom_type_scat_source
C C 0.0033 0.0016 'International Tables Vol C Tables 4.2.6.8 and 6.1.1.4'
H H 0.0000 0.0000 'International Tables Vol C Tables 4.2.6.8 and 6.1.1.4'
O O 0.0106 0.0060 'International Tables Vol C Tables 4.2.6.8 and 6.1.1.4'
S S 0.1246 0.1234 'International Tables Vol C Tables 4.2.6.8 and 6.1.1.4'
Mn Mn 0.3368 0.7283 'International Tables Vol C Tables 4.2.6.8 and 6.1.1.4'
Mo Mo -1.6832 0.6857 'International Tables Vol C Tables 4.2.6.8 and 6.1.1.4'

loop_
_geom_angle_atom_site_label_1
_geom_angle_atom_site_label_2
_geom_angle_atom_site_label_3
_geom_angle
_geom_angle_site_symmetry_1
_geom_angle_site_symmetry_3
_geom_angle_publ_flag
C20 Mo1 C21 83.01(10) . . ?
C20 Mo1 C5 130.91(11) . . ?
C21 Mo1 C5 87.39(14) . . ?
C20 Mo1 C4 95.40(10) . . ?
C21 Mo1 C4 86.86(14) . . ?
C5 Mo1 C4 35.89(11) . . ?
C20 Mo1 C3 84.27(10) . . ?
C21 Mo1 C3 118.38(12) . . ?
C5 Mo1 C3 58.84(12) . . ?
C4 Mo1 C3 35.17(13) . . ?
C20 Mo1 C1 142.20(10) . . ?
C21 Mo1 C1 119.18(12) . . ?
C5 Mo1 C1 35.18(13) . . ?
C4 Mo1 C1 59.06(13) . . ?
C3 Mo1 C1 58.61(10) . . ?
C20 Mo1 C2 109.49(11) . . ?
C21 Mo1 C2 143.31(12) . . ?
C5 Mo1 C2 57.99(14) . . ?
C4 Mo1 C2 58.36(14) . . ?
C3 Mo1 C2 35.14(11) . . ?
C1 Mo1 C2 34.59(11) . . ?
C20 Mo1 S1 81.43(7) . . ?
C21 Mo1 S1 130.69(8) . . ?
C5 Mo1 S1 136.15(11) . . ?
C4 Mo1 S1 140.96(12) . . ?
C3 Mo1 S1 106.19(10) . . ?
C1 Mo1 S1 100.99(10) . . ?
C2 Mo1 S1 85.86(9) . . ?
C20 Mo1 S2 125.91(6) . . ?
C21 Mo1 S2 78.27(7) . . ?
C5 Mo1 S2 98.51(9) . . ?
C4 Mo1 S2 133.03(9) . . ?
C3 Mo1 S2 148.55(8) . . ?
C1 Mo1 S2 90.16(8) . . ?
C2 Mo1 S2 115.71(9) . . ?
S1 Mo1 S2 73.998(15) . . ?
C20 Mo1 Mn1 73.95(6) . . ?
C21 Mo1 Mn1 78.22(8) . . ?
C5 Mo1 Mn1 149.76(9) . . ?
C4 Mo1 Mn1 162.51(11) . . ?
C3 Mo1 Mn1 151.05(8) . . ?
C1 Mo1 Mn1 136.88(8) . . ?
C2 Mo1 Mn1 137.93(9) . . ?
S1 Mo1 Mn1 52.532(13) . . ?
S2 Mo1 Mn1 52.767(13) . . ?
C12 Mn1 C10 91.77(10) . . ?
C12 Mn1 C11 91.50(10) . . ?
C10 Mn1 C11 90.97(11) . . ?
C12 Mn1 S1 97.60(7) . . ?
C10 Mn1 S1 93.69(7) . . ?
C11 Mn1 S1 169.63(8) . . ?
C12 Mn1 S2 98.28(7) . . ?
C10 Mn1 S2 168.67(7) . . ?
C11 Mn1 S2 93.97(8) . . ?
S1 Mn1 S2 79.856(18) . . ?
C12 Mn1 Mo1 146.62(7) . . ?
C10 Mn1 Mo1 110.72(7) . . ?
C11 Mn1 Mo1 111.67(8) . . ?
S1 Mn1 Mo1 57.988(14) . . ?
S2 Mn1 Mo1 57.961(14) . . ?
C30 S1 Mn1 102.69(6) . . ?
C30 S1 Mo1 100.33(6) . . ?
Mn1 S1 Mo1 69.480(15) . . ?
C31 S2 Mn1 102.80(6) . . ?
C31 S2 Mo1 100.35(6) . . ?
Mn1 S2 Mo1 69.272(14) . . ?
C2 C1 C5 107.5(3) . . ?
C2 C1 Mo1 73.52(16) . . ?
C5 C1 Mo1 70.52(16) . . ?
C1 C2 C3 108.7(3) . . ?
C1 C2 Mo1 71.88(18) . . ?
C3 C2 Mo1 71.33(17) . . ?
C4 C3 C2 107.5(3) . . ?
C4 C3 Mo1 70.91(16) . . ?
C2 C3 Mo1 73.52(16) . . ?
C3 C4 C5 107.8(3) . . ?
C3 C4 Mo1 73.92(16) . . ?
C5 C4 Mo1 71.96(16) . . ?
C1 C5 C4 108.6(3) . . ?
C1 C5 Mo1 74.30(16) . . ?
C4 C5 Mo1 72.15(16) . . ?
O10 C10 Mn1 178.7(2) . . ?
O11 C11 Mn1 177.4(2) . . ?
O12 C12 Mn1 179.8(3) . . ?
O20 C20 Mo1 174.6(2) . . ?
O21 C21 Mo1 175.7(3) . . ?
C35 C30 C31 120.77(16) . . ?
C35 C30 S1 122.45(13) . . ?
C31 C30 S1 116.78(13) . . ?
C32 C31 C30 120.66(16) . . ?
C32 C31 S2 122.88(13) . . ?
C30 C31 S2 116.46(12) . . ?
O32 C32 C31 123.80(17) . . ?
O32 C32 C33 117.69(16) . . ?
C31 C32 C33 118.48(17) . . ?
C34 C33 C32 120.70(18) . . ?
C33 C34 C35 120.66(18) . . ?
O35 C35 C30 117.96(17) . . ?
O35 C35 C34 123.29(18) . . ?
C30 C35 C34 118.73(17) . . ?
O50 C51 C50 111.2(4) . . ?
O50 C52 C53 112.0(5) . . ?
C52 O50 C51 114.5(4) . . ?

loop_
_geom_bond_atom_site_label_1
_geom_bond_atom_site_label_2
_geom_bond_distance
_geom_bond_site_symmetry_2
_geom_bond_publ_flag
Mo1 C20 1.999(2) . ?
Mo1 C21 2.005(3) . ?
Mo1 C5 2.283(3) . ?
Mo1 C4 2.285(3) . ?
Mo1 C3 2.324(3) . ?
Mo1 C1 2.331(3) . ?
Mo1 C2 2.352(3) . ?
Mo1 S1 2.4824(5) . ?
Mo1 S2 2.4851(5) . ?
Mo1 Mn1 2.7418(3) . ?
Mn1 C12 1.783(2) . ?
Mn1 C10 1.799(2) . ?
Mn1 C11 1.803(2) . ?
Mn1 S1 2.3236(5) . ?
Mn1 S2 2.3341(5) . ?
S1 C30 1.7866(17) . ?
S2 C31 1.7826(17) . ?
O10 C10 1.144(3) . ?
O11 C11 1.141(3) . ?
O12 C12 1.139(3) . ?
O20 C20 1.140(2) . ?
O21 C21 1.142(3) . ?
O32 C32 1.363(2) . ?
O35 C35 1.366(2) . ?
C1 C2 1.392(4) . ?
C1 C5 1.395(5) . ?
C2 C3 1.412(5) . ?
C3 C4 1.393(5) . ?
C4 C5 1.407(4) . ?
C30 C35 1.375(2) . ?
C30 C31 1.390(2) . ?
C31 C32 1.385(2) . ?
C32 C33 1.393(3) . ?
C33 C34 1.377(3) . ?
C34 C35 1.396(3) . ?
C50 C51 1.434(8) . ?
C51 O50 1.412(6) . ?
C52 O50 1.392(6) . ?
C52 C53 1.447(9) . ?
